data_4503891
loop_
_publ_author_name
'Awwadi, Firas F.'
'Willett, Roger D.'
'Twamley, Brendan'

_publ_section_title
;
 The Aryl Chlorine&#x2212;Halide Ion Synthon and Its Role in the Control
 of the Crystal Structures of Tetrahalocuprate(II) Ions
;
_journal_issue 4
_journal_name_full 'Crystal Growth &amp; Design'
_journal_page_first 624
_journal_paper_doi 10.1021/cg060153j
_journal_volume 7
_journal_year 2007
_chemical_formula_moiety '2(C5 H5 Cl N), Cl4 Cu'
_chemical_formula_sum 'C10 H10 Cl6 Cu N2'
_chemical_formula_weight 434.44
_chemical_name_common '[3ClPy]2[CuCl4]'
_chemical_name_systematic
; 
 ? 
;
_space_group_IT_number 2
_symmetry_cell_setting triclinic
_symmetry_space_group_name_Hall '-P 1'
_symmetry_space_group_name_H-M 'P -1'
_atom_sites_solution_hydrogens geom
_atom_sites_solution_primary direct
_atom_sites_solution_secondary difmap
_audit_creation_method SHELXL-97
_cell_angle_alpha 81.657(14)
_cell_angle_beta 79.763(12)
_cell_angle_gamma 69.285(13)
_cell_formula_units_Z 2
_cell_length_a 7.3132(11)
_cell_length_b 7.7748(16)
_cell_length_c 15.489(3)
_cell_measurement_reflns_used 26
_cell_measurement_temperature 295(2)
_cell_measurement_theta_max 12.74
_cell_measurement_theta_min 4.76
_cell_volume 807.4(3)
_computing_cell_refinement 'Bruker XSCANS'
_computing_data_collection 'Bruker XSCANS'
_computing_data_reduction 'Bruker SHELXTL'
_computing_molecular_graphics 'XP, Bruker SHELXTL v. 5.10'
_computing_publication_material 'XCIF, Bruker SHELXTL v. 5.10'
_computing_structure_refinement 'XL, Bruker SHELXTL v. 5.10'
_computing_structure_solution 'XS, Bruker SHELXTL v. 5.10'
_diffrn_ambient_temperature 295(2)
_diffrn_measured_fraction_theta_full 0.999
_diffrn_measured_fraction_theta_max 0.999
_diffrn_measurement_device_type 'Siemens P2~1~ upgraded to P4'
_diffrn_measurement_method \w
_diffrn_radiation_monochromator graphite
_diffrn_radiation_source 'normal-focus sealed tube'
_diffrn_radiation_type MoK\a
_diffrn_radiation_wavelength 0.71073
_diffrn_reflns_av_R_equivalents 0.0300
_diffrn_reflns_av_sigmaI/netI 0.0441
_diffrn_reflns_limit_h_max 1
_diffrn_reflns_limit_h_min -8
_diffrn_reflns_limit_k_max 8
_diffrn_reflns_limit_k_min -9
_diffrn_reflns_limit_l_max 18
_diffrn_reflns_limit_l_min -18
_diffrn_reflns_number 3473
_diffrn_reflns_theta_full 25.0
_diffrn_reflns_theta_max 24.74
_diffrn_reflns_theta_min 2.68
_diffrn_standards_decay_% 'no decay was observed'
_diffrn_standards_interval_count 100
_diffrn_standards_number 3
_exptl_absorpt_coefficient_mu 2.331
_exptl_absorpt_correction_T_max 0.8004
_exptl_absorpt_correction_T_min 0.4558
_exptl_absorpt_correction_type psi-scan
_exptl_absorpt_process_details 'XPREP, Bruker SHELXTL v. 5.10'
_exptl_crystal_colour yellow
_exptl_crystal_density_diffrn 1.787
_exptl_crystal_density_method 'not measured'
_exptl_crystal_description plate
_exptl_crystal_F_000 430
_exptl_crystal_size_max 0.40
_exptl_crystal_size_mid 0.30
_exptl_crystal_size_min 0.10
_refine_diff_density_max 0.485
_refine_diff_density_min -0.471
_refine_diff_density_rms 0.085
_refine_ls_extinction_coef 0.029(2)
_refine_ls_extinction_expression Fc^*^=kFc[1+0.001xFc^2^\l^3^/sin(2\q)]^-1/4^
_refine_ls_extinction_method SHELXL
_refine_ls_goodness_of_fit_ref 1.063
_refine_ls_hydrogen_treatment constr
_refine_ls_matrix_type full
_refine_ls_number_parameters 173
_refine_ls_number_reflns 2761
_refine_ls_number_restraints 0
_refine_ls_restrained_S_all 1.063
_refine_ls_R_factor_all 0.0504
_refine_ls_R_factor_gt 0.0375
_refine_ls_shift/su_max 0.000
_refine_ls_shift/su_mean 0.000
_refine_ls_structure_factor_coef Fsqd
_refine_ls_weighting_details 'calc w=1/[\s^2^(Fo^2^)+(0.0448P)^2^+0.4871P] where P=(Fo^2^+2Fc^2^)/3'
_refine_ls_weighting_scheme calc
_refine_ls_wR_factor_gt 0.0876
_refine_ls_wR_factor_ref 0.0966
_reflns_number_gt 2266
_reflns_number_total 2761
_reflns_threshold_expression >2sigma(I)
_cod_data_source_file cg060153jsi20060319_121532.cif
_cod_data_source_block fa219a
_cod_depositor_comments
;
The following automatic conversions were performed:

'_symmetry_cell_setting' value 'Triclinic' changed to 'triclinic'
according to /home/saulius/struct/CIF-dictionaries/cif_core.dic
dictionary named 'cif_core.dic' version 2.4.1 from 2010-06-29.

Automatic conversion script
Id: cif_fix_values 1715 2011-07-08 13:25:40Z adriana 
;
_cod_original_sg_symbol_H-M P-1
_cod_database_code 4503891

loop_
_symmetry_equiv_pos_as_xyz
'x, y, z'
'-x, -y, -z'

loop_
_atom_site_label
_atom_site_type_symbol
_atom_site_fract_x
_atom_site_fract_y
_atom_site_fract_z
_atom_site_U_iso_or_equiv
_atom_site_adp_type
_atom_site_occupancy
_atom_site_symmetry_multiplicity
_atom_site_calc_flag
_atom_site_refinement_flags
C2 C 0.7091(6) 0.5130(6) 0.8743(3) 0.0521(11) Uani 1 1 d .
H2A H 0.7054 0.6171 0.8356 0.063 Uiso 1 1 calc R
C3 C 0.7694(6) 0.4941(6) 0.9550(3) 0.0506(11) Uani 1 1 d .
H3A H 0.8043 0.5868 0.9721 0.061 Uiso 1 1 calc R
C4 C 0.7781(6) 0.3381(6) 1.0103(3) 0.0471(10) Uani 1 1 d .
H4A H 0.8198 0.3229 1.0651 0.057 Uiso 1 1 calc R
C5 C 0.7240(6) 0.2040(5) 0.9833(3) 0.0417(9) Uani 1 1 d .
C6 C 0.6621(6) 0.2262(6) 0.9030(3) 0.0445(10) Uani 1 1 d .
H6A H 0.6255 0.1361 0.8844 0.053 Uiso 1 1 calc R
C8 C 0.6244(6) 0.0971(6) 0.5804(3) 0.0512(11) Uani 1 1 d .
H8A H 0.7613 0.0613 0.5686 0.061 Uiso 1 1 calc R
C9 C 0.5352(7) 0.0243(6) 0.6549(3) 0.0522(11) Uani 1 1 d .
H9A H 0.6114 -0.0642 0.6933 0.063 Uiso 1 1 calc R
C10 C 0.3341(7) 0.0822(6) 0.6725(3) 0.0464(10) Uani 1 1 d .
H10A H 0.2722 0.0340 0.7229 0.056 Uiso 1 1 calc R
C11 C 0.2238(6) 0.2134(5) 0.6144(2) 0.0365(9) Uani 1 1 d .
C12 C 0.3162(6) 0.2798(5) 0.5399(3) 0.0440(10) Uani 1 1 d .
H12A H 0.2433 0.3662 0.4998 0.053 Uiso 1 1 calc R
Cl1 Cl 0.50694(15) 0.55924(16) 0.67142(7) 0.0533(3) Uani 1 1 d .
Cl2 Cl 0.08481(16) 0.74781(16) 0.58956(6) 0.0524(3) Uani 1 1 d .
Cl3 Cl -0.05905(16) 0.84444(14) 0.80136(7) 0.0503(3) Uani 1 1 d .
Cl4 Cl 0.21357(15) 0.39170(13) 0.82265(6) 0.0437(3) Uani 1 1 d .
Cl5 Cl 0.7325(2) 0.00444(17) 1.05047(9) 0.0682(4) Uani 1 1 d .
Cl6 Cl -0.02912(16) 0.29727(18) 0.63526(8) 0.0584(3) Uani 1 1 d .
Cu Cu 0.17617(7) 0.63342(6) 0.72180(3) 0.03573(19) Uani 1 1 d .
N1 N 0.6561(5) 0.3810(5) 0.8524(2) 0.0477(9) Uani 1 1 d .
H1A H 0.6152 0.3963 0.8021 0.057 Uiso 1 1 calc R
N7 N 0.5128(5) 0.2192(4) 0.5255(2) 0.0445(8) Uani 1 1 d .
H7A H 0.5701 0.2614 0.4781 0.053 Uiso 1 1 calc R

loop_
_atom_site_aniso_label
_atom_site_aniso_U_11
_atom_site_aniso_U_22
_atom_site_aniso_U_33
_atom_site_aniso_U_23
_atom_site_aniso_U_13
_atom_site_aniso_U_12
C2 0.038(2) 0.056(3) 0.055(3) 0.013(2) -0.009(2) -0.014(2)
C3 0.042(3) 0.052(3) 0.062(3) -0.001(2) -0.012(2) -0.021(2)
C4 0.034(2) 0.064(3) 0.044(2) -0.004(2) -0.0119(18) -0.014(2)
C5 0.032(2) 0.043(2) 0.043(2) 0.0012(17) -0.0068(17) -0.0041(18)
C6 0.037(2) 0.042(2) 0.049(2) -0.0059(19) -0.0106(18) -0.0037(18)
C8 0.034(2) 0.049(3) 0.067(3) -0.013(2) -0.008(2) -0.006(2)
C9 0.048(3) 0.044(2) 0.059(3) 0.004(2) -0.024(2) -0.005(2)
C10 0.055(3) 0.044(2) 0.041(2) 0.0036(17) -0.0103(19) -0.019(2)
C11 0.031(2) 0.039(2) 0.038(2) -0.0076(16) -0.0047(16) -0.0084(17)
C12 0.039(2) 0.041(2) 0.042(2) -0.0030(17) -0.0078(18) -0.0006(18)
Cl1 0.0293(5) 0.0723(7) 0.0434(6) 0.0156(5) -0.0064(4) -0.0061(5)
Cl2 0.0387(6) 0.0668(7) 0.0385(5) 0.0070(5) -0.0127(4) -0.0028(5)
Cl3 0.0475(6) 0.0426(6) 0.0476(6) -0.0070(4) -0.0035(5) 0.0007(5)
Cl4 0.0442(6) 0.0386(5) 0.0432(5) 0.0069(4) -0.0090(4) -0.0103(4)
Cl5 0.0699(9) 0.0565(7) 0.0748(8) 0.0219(6) -0.0254(7) -0.0204(6)
Cl6 0.0327(6) 0.0780(8) 0.0600(7) -0.0077(6) -0.0055(5) -0.0130(5)
Cu 0.0309(3) 0.0350(3) 0.0344(3) 0.00164(18) -0.00648(18) -0.0035(2)
N1 0.038(2) 0.060(2) 0.0373(18) -0.0018(16) -0.0124(15) -0.0048(17)
N7 0.039(2) 0.0430(19) 0.0449(19) -0.0037(15) 0.0026(15) -0.0097(16)

loop_
_atom_type_symbol
_atom_type_description
_atom_type_scat_dispersion_real
_atom_type_scat_dispersion_imag
_atom_type_scat_source
C C 0.0033 0.0016 'International Tables Vol C Tables 4.2.6.8 and 6.1.1.4'
H H 0.0000 0.0000 'International Tables Vol C Tables 4.2.6.8 and 6.1.1.4'
N N 0.0061 0.0033 'International Tables Vol C Tables 4.2.6.8 and 6.1.1.4'
Cl Cl 0.1484 0.1585 'International Tables Vol C Tables 4.2.6.8 and 6.1.1.4'
Cu Cu 0.3201 1.2651 'International Tables Vol C Tables 4.2.6.8 and 6.1.1.4'

loop_
_geom_angle_atom_site_label_1
_geom_angle_atom_site_label_2
_geom_angle_atom_site_label_3
_geom_angle
N1 C2 C3 119.0(4)
N1 C2 H2A 120.5
C3 C2 H2A 120.5
C4 C3 C2 119.7(4)
C4 C3 H3A 120.2
C2 C3 H3A 120.2
C3 C4 C5 118.8(4)
C3 C4 H4A 120.6
C5 C4 H4A 120.6
C6 C5 C4 120.7(4)
C6 C5 Cl5 118.6(3)
C4 C5 Cl5 120.7(3)
N1 C6 C5 117.7(4)
N1 C6 H6A 121.2
C5 C6 H6A 121.2
N7 C8 C9 119.0(4)
N7 C8 H8A 120.5
C9 C8 H8A 120.5
C10 C9 C8 119.7(4)
C10 C9 H9A 120.1
C8 C9 H9A 120.1
C9 C10 C11 119.2(4)
C9 C10 H10A 120.4
C11 C10 H10A 120.4
C12 C11 C10 119.8(4)
C12 C11 Cl6 119.1(3)
C10 C11 Cl6 121.1(3)
N7 C12 C11 118.9(4)
N7 C12 H12A 120.6
C11 C12 H12A 120.6
Cl2 Cu Cl4 144.44(5)
Cl2 Cu Cl3 97.99(4)
Cl4 Cu Cl3 98.16(4)
Cl2 Cu Cl1 93.93(4)
Cl4 Cu Cl1 94.72(4)
Cl3 Cu Cl1 138.32(5)
C2 N1 C6 124.1(4)
C2 N1 H1A 117.9
C6 N1 H1A 117.9
C8 N7 C12 123.3(4)
C8 N7 H7A 118.3
C12 N7 H7A 118.3

loop_
_geom_bond_atom_site_label_1
_geom_bond_atom_site_label_2
_geom_bond_distance
C2 N1 1.322(6)
C2 C3 1.369(6)
C2 H2A 0.9300
C3 C4 1.368(6)
C3 H3A 0.9300
C4 C5 1.376(6)
C4 H4A 0.9300
C5 C6 1.365(6)
C5 Cl5 1.726(4)
C6 N1 1.330(5)
C6 H6A 0.9300
C8 N7 1.325(5)
C8 C9 1.372(6)
C8 H8A 0.9300
C9 C10 1.366(6)
C9 H9A 0.9300
C10 C11 1.382(6)
C10 H10A 0.9300
C11 C12 1.360(6)
C11 Cl6 1.716(4)
C12 N7 1.333(5)
C12 H12A 0.9300
Cl1 Cu 2.2947(12)
Cl2 Cu 2.2295(11)
Cl3 Cu 2.2374(12)
Cl4 Cu 2.2323(11)
N1 H1A 0.8600
N7 H7A 0.8600
